data_4021198
loop_
_publ_author_name
'Sengodagounder Muthusamy'
'Chidambaram Gunanathan'
'Munirathinam Nethaji'

_publ_section_title
;
 Multicomponent Reactions of Diazoamides:
 Diastereoselective Synthesis of Mono- and Bis-spirofurooxindoles
;
_journal_name_full 'Journal of Organic Chemistry'
_journal_page_first 5631
_journal_page_last 5637
_journal_paper_doi 10.1021/jo0493119
_journal_volume 69
_journal_year 2004
_chemical_formula_moiety 'C30 H23 N O6'
_chemical_formula_sum 'C30 H23 N O6'
_chemical_formula_weight 493.49
_chemical_name_common spiro-furooxindole
_space_group_IT_number 2
_symmetry_cell_setting triclinic
_symmetry_space_group_name_Hall '-P 1'
_symmetry_space_group_name_H-M 'P -1'
_cell_angle_alpha 104.172(9)
_cell_angle_beta 97.689(10)
_cell_angle_gamma 107.210(9)
_cell_formula_units_Z 2
_cell_length_a 9.589(6)
_cell_length_b 11.098(7)
_cell_length_c 12.723(8)
_cell_measurement_temperature 273(2)
_cell_volume 1222.5(13)
_diffrn_ambient_temperature 273(2)
_exptl_crystal_density_diffrn 1.341
_cod_depositor_comments
;
The following automatic conversions were performed:
'_symmetry_cell_setting' value 'TRICLINIC' changed to 'triclinic'
according to '/home/saulius/struct/CIF-dictionaries/cif_core.dic'
dictionary named 'cif_core.dic' version 2.4.1 from 2010-06-29.

Automatic conversion script
Id: cif_fix_enum 1527 2010-12-29 10:47:43Z saulius 
;
_cod_database_code 4021198

loop_
_symmetry_equiv_pos_as_xyz
'x, y, z'
'-x, -y, -z'

loop_
_atom_site_label
_atom_site_type_symbol
_atom_site_fract_x
_atom_site_fract_y
_atom_site_fract_z
_atom_site_U_iso_or_equiv
_atom_site_adp_type
_atom_site_occupancy
_atom_site_symmetry_multiplicity
_atom_site_calc_flag
_atom_site_refinement_flags
_atom_site_disorder_assembly
_atom_site_disorder_group
O8 O 0.57866(13) 0.92894(10) 0.33003(9) 0.0415(3) Uani 1 1 d . . .
O12 O 0.51802(16) 1.16797(13) 0.29889(11) 0.0587(4) Uani 1 1 d . . .
O25 O 0.87269(19) 0.88533(17) 0.09241(13) 0.0730(5) Uani 1 1 d . . .
O26 O 0.72252(16) 0.98101(15) 0.02520(11) 0.0608(4) Uani 1 1 d . . .
O29 O 0.93367(17) 1.29455(13) 0.39492(13) 0.0677(4) Uani 1 1 d . . .
O30 O 1.01126(18) 1.18553(15) 0.25664(15) 0.0833(5) Uani 1 1 d . . .
N2 N 0.61917(17) 1.23500(14) 0.48691(12) 0.0467(4) Uani 1 1 d . . .
C1 C 0.59472(19) 1.16089(16) 0.37960(14) 0.0424(4) Uani 1 1 d . . .
C2A C 0.70898(19) 1.19578(17) 0.55911(14) 0.0438(4) Uani 1 1 d . . .
C3 C 0.7570(2) 1.2466(2) 0.67371(16) 0.0559(5) Uani 1 1 d . . .
C4 C 0.8388(2) 1.1870(2) 0.72717(18) 0.0645(6) Uani 1 1 d . . .
C5 C 0.8727(3) 1.0805(3) 0.66990(18) 0.0655(6) Uani 1 1 d . . .
C6 C 0.8267(2) 1.0318(2) 0.55399(16) 0.0547(5) Uani 1 1 d . . .
C6A C 0.74578(19) 1.09108(16) 0.49934(13) 0.0423(4) Uani 1 1 d . . .
C7 C 0.68117(18) 1.06196(14) 0.37797(13) 0.0387(4) Uani 1 1 d . . .
C9 C 0.57474(19) 0.88828(15) 0.21254(13) 0.0384(4) Uani 1 1 d . . .
C10 C 0.72746(18) 0.97329(15) 0.20592(13) 0.0376(3) Uani 1 1 d . . .
C11 C 0.78625(18) 1.07443(15) 0.29854(13) 0.0383(4) Uani 1 1 d . . .
C13 C 0.5482(3) 1.3321(3) 0.5215(2) 0.0686(6) Uani 1 1 d . . .
C14 C 0.52342(18) 0.73862(15) 0.16819(13) 0.0397(4) Uani 1 1 d . . .
C14A C 0.39412(19) 0.67207(16) 0.08066(14) 0.0440(4) Uani 1 1 d . . .
C15 C 0.3239(2) 0.7357(2) 0.01670(16) 0.0569(5) Uani 1 1 d . . .
C16 C 0.1967(3) 0.6668(2) -0.0645(2) 0.0723(6) Uani 1 1 d . . .
C17 C 0.1310(3) 0.5290(3) -0.0898(2) 0.0751(7) Uani 1 1 d . . .
C18 C 0.1941(3) 0.4627(2) -0.03498(19) 0.0656(6) Uani 1 1 d . . .
C18A C 0.3278(2) 0.53040(17) 0.05195(15) 0.0502(4) Uani 1 1 d . . .
C19 C 0.3929(2) 0.46261(18) 0.10902(18) 0.0569(5) Uani 1 1 d . . .
C19A C 0.5246(2) 0.52582(17) 0.19144(16) 0.0522(5) Uani 1 1 d . . .
C20 C 0.5913(3) 0.4543(2) 0.2481(2) 0.0666(6) Uani 1 1 d . . .
C21 C 0.7206(3) 0.5157(2) 0.3248(2) 0.0715(7) Uani 1 1 d . . .
C22 C 0.7947(3) 0.6543(2) 0.3502(2) 0.0620(5) Uani 1 1 d . . .
C23 C 0.7332(2) 0.72724(19) 0.30047(16) 0.0499(4) Uani 1 1 d . . .
C23A C 0.59411(19) 0.66718(16) 0.22005(14) 0.0428(4) Uani 1 1 d . . .
C24 C 0.78572(19) 0.94277(15) 0.10299(13) 0.0409(4) Uani 1 1 d . . .
C27 C 0.7665(4) 0.9532(4) -0.0809(2) 0.0755(7) Uani 1 1 d . . .
C28 C 0.9193(2) 1.19410(18) 0.32135(17) 0.0520(4) Uani 1 1 d . . .
C31 C 1.1443(16) 1.3041(11) 0.2904(17) 0.117(5) Uani 0.50 1 d P . .
C31A C 1.0578(9) 1.4112(6) 0.3918(7) 0.123(2) Uani 0.50 1 d P . .
H3 H 0.730(3) 1.318(2) 0.712(2) 0.077(7) Uiso 1 1 d . . .
H4 H 0.872(3) 1.218(2) 0.804(2) 0.076(7) Uiso 1 1 d . . .
H5 H 0.930(3) 1.038(3) 0.705(2) 0.095(9) Uiso 1 1 d . . .
H6 H 0.856(2) 0.961(2) 0.5131(18) 0.061(6) Uiso 1 1 d . . .
H9 H 0.5051(19) 0.9200(17) 0.1744(14) 0.036(4) Uiso 1 1 d . . .
H131 H 0.497(4) 1.350(3) 0.454(3) 0.118(11) Uiso 1 1 d . . .
H132 H 0.477(4) 1.305(3) 0.563(3) 0.118(11) Uiso 1 1 d . . .
H133 H 0.620(4) 1.412(4) 0.566(3) 0.140(14) Uiso 1 1 d . . .
H15 H 0.371(2) 0.830(2) 0.0279(18) 0.065(6) Uiso 1 1 d . . .
H16 H 0.145(3) 0.712(3) -0.109(2) 0.101(9) Uiso 1 1 d . . .
H17 H 0.039(3) 0.482(3) -0.150(2) 0.089(8) Uiso 1 1 d . . .
H18 H 0.156(3) 0.373(3) -0.048(2) 0.082(7) Uiso 1 1 d . . .
H19 H 0.349(3) 0.366(2) 0.0861(19) 0.072(6) Uiso 1 1 d . . .
H20 H 0.541(3) 0.353(3) 0.230(2) 0.087(7) Uiso 1 1 d . . .
H21 H 0.765(3) 0.467(3) 0.358(2) 0.093(8) Uiso 1 1 d . . .
H22 H 0.888(2) 0.701(2) 0.4009(18) 0.055(6) Uiso 1 1 d . . .
H23 H 0.784(2) 0.821(2) 0.3182(17) 0.059(6) Uiso 1 1 d . . .
H271 H 0.858(5) 1.025(4) -0.070(3) 0.136(13) Uiso 1 1 d . . .
H272 H 0.792(5) 0.873(4) -0.102(3) 0.155(15) Uiso 1 1 d . . .
H273 H 0.693(4) 0.954(4) -0.135(3) 0.131(12) Uiso 1 1 d . . .
H311 H 1.144(7) 1.304(5) 0.250(4) 0.031(17) Uiso 0.50 1 d P . .
H312 H 1.122(6) 1.358(5) 0.291(5) 0.061(19) Uiso 0.50 1 d P . .
H313 H 1.198(6) 1.286(6) 0.302(6) 0.05(2) Uiso 0.50 1 d P . .

loop_
_atom_site_aniso_label
_atom_site_aniso_U_11
_atom_site_aniso_U_22
_atom_site_aniso_U_33
_atom_site_aniso_U_23
_atom_site_aniso_U_13
_atom_site_aniso_U_12
O8 0.0498(6) 0.0300(5) 0.0375(6) 0.0056(4) 0.0122(5) 0.0061(5)
O12 0.0725(9) 0.0482(7) 0.0509(8) 0.0121(6) -0.0039(7) 0.0243(7)
O25 0.0981(12) 0.0900(11) 0.0618(9) 0.0334(8) 0.0361(9) 0.0599(10)
O26 0.0728(9) 0.0848(10) 0.0391(7) 0.0268(7) 0.0161(6) 0.0393(8)
O29 0.0692(9) 0.0370(7) 0.0738(10) -0.0002(7) 0.0158(8) -0.0010(6)
O30 0.0700(10) 0.0556(9) 0.0999(13) 0.0022(8) 0.0410(9) -0.0060(7)
N2 0.0521(8) 0.0411(8) 0.0432(8) 0.0054(6) 0.0114(7) 0.0160(7)
C1 0.0473(9) 0.0335(8) 0.0404(9) 0.0072(7) 0.0057(7) 0.0102(7)
C2A 0.0425(9) 0.0433(9) 0.0364(8) 0.0076(7) 0.0096(7) 0.0048(7)
C3 0.0552(11) 0.0585(12) 0.0380(10) 0.0020(9) 0.0146(8) 0.0045(9)
C4 0.0573(12) 0.0816(15) 0.0342(10) 0.0146(10) 0.0032(9) -0.0001(11)
C5 0.0603(12) 0.0843(16) 0.0491(12) 0.0291(12) 0.0043(10) 0.0169(12)
C6 0.0585(11) 0.0622(12) 0.0458(10) 0.0195(9) 0.0087(9) 0.0224(10)
C6A 0.0448(9) 0.0418(9) 0.0352(8) 0.0108(7) 0.0072(7) 0.0088(7)
C7 0.0452(9) 0.0292(7) 0.0358(8) 0.0068(6) 0.0056(7) 0.0081(6)
C9 0.0444(9) 0.0312(8) 0.0351(8) 0.0067(6) 0.0078(7) 0.0098(7)
C10 0.0450(9) 0.0320(7) 0.0359(8) 0.0124(6) 0.0075(7) 0.0119(6)
C11 0.0435(8) 0.0316(8) 0.0360(8) 0.0106(6) 0.0052(7) 0.0089(7)
C13 0.0861(17) 0.0591(13) 0.0703(15) 0.0115(12) 0.0328(14) 0.0384(13)
C14 0.0459(9) 0.0304(7) 0.0391(9) 0.0069(6) 0.0156(7) 0.0079(7)
C14A 0.0484(9) 0.0355(8) 0.0392(9) 0.0026(7) 0.0156(8) 0.0060(7)
C15 0.0632(12) 0.0470(11) 0.0459(11) 0.0042(9) 0.0015(9) 0.0103(9)
C16 0.0725(15) 0.0671(14) 0.0545(13) 0.0023(11) -0.0067(11) 0.0132(12)
C17 0.0642(14) 0.0696(15) 0.0589(14) -0.0048(12) -0.0022(11) 0.0027(12)
C18 0.0620(13) 0.0436(11) 0.0630(13) -0.0059(10) 0.0168(11) -0.0060(10)
C18A 0.0539(10) 0.0359(9) 0.0488(10) 0.0005(8) 0.0209(9) 0.0040(8)
C19 0.0687(12) 0.0296(8) 0.0640(12) 0.0068(8) 0.0289(10) 0.0046(8)
C19A 0.0703(12) 0.0369(9) 0.0569(11) 0.0169(8) 0.0316(10) 0.0192(9)
C20 0.0876(16) 0.0462(11) 0.0806(16) 0.0305(11) 0.0329(14) 0.0285(11)
C21 0.0986(19) 0.0649(14) 0.0833(17) 0.0447(13) 0.0370(15) 0.0489(14)
C22 0.0715(14) 0.0649(13) 0.0615(13) 0.0272(11) 0.0179(11) 0.0326(12)
C23 0.0602(11) 0.0429(10) 0.0516(11) 0.0173(8) 0.0172(9) 0.0201(9)
C23A 0.0529(10) 0.0347(8) 0.0437(9) 0.0125(7) 0.0205(8) 0.0143(7)
C24 0.0479(9) 0.0331(8) 0.0372(9) 0.0092(7) 0.0089(7) 0.0086(7)
C27 0.0922(19) 0.103(2) 0.0387(11) 0.0264(12) 0.0206(12) 0.0382(18)
C28 0.0460(10) 0.0407(9) 0.0625(12) 0.0201(9) 0.0025(9) 0.0055(8)
C31 0.078(6) 0.071(6) 0.152(10) -0.014(6) 0.075(6) -0.027(5)
C31A 0.116(5) 0.071(4) 0.137(6) 0.020(4) 0.000(5) -0.012(3)

loop_
_geom_bond_atom_site_label_1
_geom_bond_atom_site_label_2
_geom_bond_distance
_geom_bond_site_symmetry_2
_geom_bond_publ_flag
O8 C7 1.434(2) . ?
O8 C9 1.444(2) . ?
O12 C1 1.214(2) . ?
O25 C24 1.193(2) . ?
O26 C24 1.313(2) . ?
O26 C27 1.456(3) . ?
O29 C28 1.225(2) . ?
O29 C31A 1.490(7) . ?
O30 C28 1.292(3) . ?
O30 C31 1.458(8) . ?
N2 C1 1.359(2) . ?
N2 C2A 1.408(2) . ?
N2 C13 1.450(3) . ?
C1 C7 1.557(2) . ?
C2A C3 1.386(3) . ?
C2A C6A 1.391(2) . ?
C3 C4 1.378(3) . ?
C4 C5 1.379(4) . ?
C5 C6 1.399(3) . ?
C6 C6A 1.379(3) . ?
C6A C7 1.501(2) . ?
C7 C11 1.521(2) . ?
C9 C10 1.515(2) . ?
C9 C14 1.517(2) . ?
C10 C11 1.329(2) . ?
C10 C24 1.494(2) . ?
C11 C28 1.478(2) . ?
C14 C23A 1.406(2) . ?
C14 C14A 1.417(3) . ?
C14A C15 1.425(3) . ?
C14A C18A 1.440(2) . ?
C15 C16 1.365(3) . ?
C16 C17 1.405(4) . ?
C17 C18 1.340(4) . ?
C18 C18A 1.441(3) . ?
C18A C19 1.381(3) . ?
C19 C19A 1.396(3) . ?
C19A C20 1.420(3) . ?
C19A C23A 1.440(2) . ?
C20 C21 1.344(4) . ?
C21 C22 1.422(4) . ?
C22 C23 1.355(3) . ?
C23 C23A 1.430(3) . ?
C31 C31A 1.972(15) . ?
